data_2000477
loop_
_publ_author_name
'Nieger, M.'
'Egert, E.'

_publ_section_title
;
 Structure of an epoxytetradecahydropyrene
;
_journal_issue 11
_journal_name_full 'Acta Crystallographica Section C'
_journal_page_first 2044
_journal_page_last 2045
_journal_paper_doi 10.1107/S0108270192003160
_journal_volume 48
_journal_year 1992
_chemical_formula_sum 'C16 H24 O'
_chemical_formula_weight 232.4
_space_group_IT_number 14
_space_group_name_Hall '-P 2yn'
_space_group_name_H-M_alt 'P 1 21/n 1'
_symmetry_cell_setting monoclinic
_symmetry_space_group_name_Hall '-P 2yn'
_symmetry_space_group_name_H-M 'P 1 21/n 1'
_cell_angle_alpha 90
_cell_angle_beta 117.43(6)
_cell_angle_gamma 90
_cell_formula_units_Z 4
_cell_length_a 15.960(10)
_cell_length_b 5.339(5)
_cell_length_c 16.97(2)
_cell_volume 1283(2)
_diffrn_radiation_type Mo
_diffrn_radiation_wavelength 0.7107
_exptl_absorpt_coefficient_mu 0.07
_exptl_crystal_density_diffrn 1.202
_exptl_crystal_F_000 512
_cod_data_source_file se1003.cif
_cod_data_source_block se1003a
_cod_original_cell_volume 1284(2)
_cod_original_formula_sum 'C16 H24 O1'
_cod_database_code 2000477

loop_
_space_group_symop_id
_space_group_symop_operation_xyz
1 x,y,z
2 -x+1/2,y+1/2,-z+1/2
3 -x,-y,-z
4 x+1/2,-y+1/2,z+1/2

loop_
_atom_site_label
_atom_site_fract_x
_atom_site_fract_y
_atom_site_fract_z
_atom_site_U_iso_or_equiv
C(1) .4098(2) -.0036(8) .6643(2) .052(2)
C(2) .3628(2) .0093(9) .7239(2) .062(2)
C(3) .2567(2) -.0029(8) .6665(2) .051(2)
C(3a) .2182(2) .2119(7) .5998(2) .0380(10)
C(4) .1134(2) .1633(8) .5391(2) .048(2)
C(5) .0719(2) .3229(8) .4555(2) .051(2)
C(5a) .1210(2) .2739(7) .3984(2) .0410(10)
C(6) .0986(2) .0207(7) .3510(2) .053(2)
C(7) .1488(2) -.0113(8) .2945(2) .058(2)
C(8) .2542(3) .0232(7) .3498(2) .053(2)
C(8a) .2786(2) .2757(7) .3966(2) .042(2)
C(9) .3846(2) .3226(8) .4525(2) .052(2)
C(10) .4254(2) .1695(8) .5359(2) .053(2)
C(10a) .3829(2) .2125(7) .5983(2) .0400(10)
C(10b) .2758(2) .2636(6) .5498(2) .0320(10)
C(10c) .2270(2) .3045(6) .4513(2) .0340(10)
O .2560(2) .5176(4) .51090(10) .0420(10)
H(1a) .4769 -.0005 .7009 ?
H(1b) .3920 -.1581 .6317 ?
H(2a) .3831 -.1293 .7644 ?
H(2b) .3793 .1635 .7567 ?
H(3a) .2414 -.1583 .6344 ?
H(3b) .2270 .0028 .7044 ?
H(3c) .2246 .3655 .6315 ?
H(4a) .0792 .1976 .5720 ?
H(4b) .1056 -.0098 .5218 ?
H(5a) .0060 .2842 .4216 ?
H(5b) .0790 .4965 .4721 ?
H(5c) .0957 .3991 .3528 ?
H(6a) .0317 .0093 .3136 ?
H(6b) .1183 -.1104 .3946 ?
H(7a) .1253 .1109 .2478 ?
H(7b) .1366 -.1764 .2693 ?
H(8a) .2781 -.1072 .3936 ?
H(8b) .2836 .0118 .3116 ?
H(8c) .2581 .4015 .3511 ?
H(9a) .3944 .4969 .4681 ?
H(9b) .4161 .2799 .4179 ?
H(10a) .4174 -.0041 .5192 ?
H(10b) .4916 .2074 .5678 ?
H(10c) .4089 .3641 .6309 ?

loop_
_geom_angle_atom_site_label_1
_geom_angle_atom_site_label_2
_geom_angle_atom_site_label_3
_geom_angle
C(2) C(1) C(10a) 113.4(3)
C(2) C(3) C(3a) 113.1(3)
C(3) C(3a) C(10b) 113.9(3)
C(3a) C(4) C(5) 113.8(3)
C(5) C(5a) C(6) 115.0(3)
C(6) C(5a) C(10c) 109.5(3)
C(6) C(7) C(8) 110.8(3)
C(8) C(8a) C(9) 114.3(3)
C(9) C(8a) C(10c) 111.3(3)
C(9) C(10) C(10a) 115.9(3)
C(1) C(10a) C(10b) 113.2(3)
C(3a) C(10b) C(10a) 118.1(3)
C(10a) C(10b) C(10c) 120.0(3)
C(10a) C(10b) O 111.0(3)
C(5a) C(10c) C(8a) 113.7(3)
C(8a) C(10c) C(10b) 121.4(3)
C(8a) C(10c) O 114.9(3)
C(10B) O C(10c) 61.6(2)
C(1) C(2) C(3) 108.7(3)
C(3) C(3a) C(4) 108.2(3)
C(4) C(3a) C(10b) 113.9(3)
C(4) C(5) C(5a) 111.5(3)
C(5) C(5a) C(10c) 111.5(3)
C(5a) C(6) C(7) 111.7(3)
C(7) C(8) C(8a) 112.0(3)
C(8) C(8a) C(10c) 109.4(3)
C(8a) C(9) C(10) 111.8(3)
C(1) C(10a) C(10) 109.5(3)
C(10) C(10a) C(10b) 113.3(2)
C(3a) C10b) C(10c) 120.4(3)
C(3a) C(10b) O 110.6(3)
C(10c) C(10b) O 58.3(2)
C(5a) C(10c) C(10b) 120.6(3)
C(5a) C(10c) O 114.1(3)
C(10b) C(10c) O 60.1(2)

loop_
_geom_bond_atom_site_label_1
_geom_bond_atom_site_label_2
_geom_bond_distance
C(1) C(2) 1.513(6)
C(2) C(3) 1.517(5)
C(3a) C(4) 1.529(4)
C(4) C(5) 1.521(5)
C(5a) C(6) 1.529(5)
C(6) C(7) 1.515(6)
C(8) C(8a) 1.521(5)
C(8a) C(10c) 1.506(6)
C(10) C(10a) 1.517(6)
C(10b) C(10c) 1.499(4)
C(10c) O 1.449(4)
C(1) C(10a) 1.525(5)
C(3) C(3a) 1.528(5)
C(3a) C(10b) 1.537(6)
C(5) C(5a) 1.524(6)
C(5a) C(10c) 1.515(4)
C(7) C(8) 1.514(5)
C(8a) C(9) 1.532(5)
C(9) C(10) 1.499(5)
C(10a) C(10b) 1.542(4)
C(10b) O 1.477(4)
